data_7026504
loop_
_publ_author_name
'Man, Wai-Lun'
'Chen, Gui'
'Yiu, Shek-Man'
'Shek, Lam'
'Wong, Wai-Yeung'
'Wong, Wing-Tak'
'Lau, Tai-Chu'

_publ_section_title
;
 Formation of \m-dinitrogen (salen)osmium complexes via ligand-induced
 N&#x00B7;&#x00B7;&#x00B7;N coupling of (salen)osmium(VI) nitrides.
;
_journal_issue 46
_journal_name_full 'Dalton transactions (Cambridge, England : 2003)'
_journal_page_first 11163
_journal_page_last 11170
_journal_paper_doi 10.1039/c0dt00481b
_journal_volume 39
_journal_year 2010
_chemical_formula_moiety 'C58 H66 N8 O4 Os2, 2(F6 P)'
_chemical_formula_sum 'C58 H66 F12 N8 O4 Os2 P2'
_chemical_formula_weight 1609.53
_chemical_name_systematic
;
?
;
_space_group_IT_number 14
_symmetry_cell_setting monoclinic
_symmetry_space_group_name_Hall '-P 2yn'
_symmetry_space_group_name_H-M 'P 1 21/n 1'
_atom_sites_solution_hydrogens geom
_atom_sites_solution_primary direct
_atom_sites_solution_secondary difmap
_audit_creation_method SHELXL-97
_cell_angle_alpha 90.00
_cell_angle_beta 114.3590(10)
_cell_angle_gamma 90.00
_cell_formula_units_Z 2
_cell_length_a 15.1514(6)
_cell_length_b 12.7927(5)
_cell_length_c 17.8244(7)
_cell_measurement_reflns_used 9201
_cell_measurement_temperature 293(2)
_cell_measurement_theta_max 28.28
_cell_measurement_theta_min 2.51
_cell_volume 3147.3(2)
_computing_cell_refinement 'SAINT (Bruker, 1999)'
_computing_data_collection 'SMART (Bruker, 1998)'
_computing_data_reduction SAINT
_computing_molecular_graphics 'Bruker SHELXTL'
_computing_publication_material 'Bruker SHELXTL'
_computing_structure_refinement 'SHELXL-97 (Sheldrick, 1997)'
_computing_structure_solution 'SHELXS-97 (Sheldrick, 1990)'
_diffrn_ambient_temperature 293(2)
_diffrn_measured_fraction_theta_full 0.936
_diffrn_measured_fraction_theta_max 0.936
_diffrn_measurement_device_type 'Smart CCD'
_diffrn_measurement_method 'phi and omega scans'
_diffrn_radiation_monochromator graphite
_diffrn_radiation_source 'fine-focus sealed tube'
_diffrn_radiation_type MoK\a
_diffrn_radiation_wavelength 0.71073
_diffrn_reflns_av_R_equivalents 0.0241
_diffrn_reflns_av_sigmaI/netI 0.0300
_diffrn_reflns_limit_h_max 19
_diffrn_reflns_limit_h_min -10
_diffrn_reflns_limit_k_max 16
_diffrn_reflns_limit_k_min -16
_diffrn_reflns_limit_l_max 17
_diffrn_reflns_limit_l_min -23
_diffrn_reflns_number 18442
_diffrn_reflns_theta_full 28.28
_diffrn_reflns_theta_max 28.28
_diffrn_reflns_theta_min 2.03
_exptl_absorpt_coefficient_mu 4.171
_exptl_absorpt_correction_T_max 1.0000
_exptl_absorpt_correction_T_min 0.8229
_exptl_absorpt_correction_type multi-scan
_exptl_crystal_colour dark-red
_exptl_crystal_density_diffrn 1.698
_exptl_crystal_density_method 'not measured'
_exptl_crystal_description plate
_exptl_crystal_F_000 1584
_exptl_crystal_size_max 0.26
_exptl_crystal_size_mid 0.16
_exptl_crystal_size_min 0.14
_refine_diff_density_max 1.195
_refine_diff_density_min -0.479
_refine_diff_density_rms 0.083
_refine_ls_extinction_method none
_refine_ls_goodness_of_fit_ref 1.053
_refine_ls_hydrogen_treatment constr
_refine_ls_matrix_type full
_refine_ls_number_parameters 425
_refine_ls_number_reflns 7309
_refine_ls_number_restraints 32
_refine_ls_restrained_S_all 1.057
_refine_ls_R_factor_all 0.0374
_refine_ls_R_factor_gt 0.0260
_refine_ls_shift/su_max 0.004
_refine_ls_shift/su_mean 0.000
_refine_ls_structure_factor_coef Fsqd
_refine_ls_weighting_details 'calc w=1/[\s^2^(Fo^2^)+(0.0307P)^2^+1.8306P] where P=(Fo^2^+2Fc^2^)/3'
_refine_ls_weighting_scheme calc
_refine_ls_wR_factor_gt 0.0622
_refine_ls_wR_factor_ref 0.0681
_reflns_number_gt 6028
_reflns_number_total 7309
_reflns_threshold_expression >2sigma(I)
_cod_data_source_file c0dt00481b.txt
_cod_data_source_block 15
_cod_depositor_comments
;
The following automatic conversions were performed:

'_symmetry_cell_setting' value 'Monoclinic' changed to 'monoclinic'
according to /home/saulius/struct/CIF-dictionaries/cif_core.dic
dictionary named 'cif_core.dic' version 2.4.2 from 2011-04-26.

Automatic conversion script
Id: cif_fix_values 1891 2012-01-12 08:04:46Z andrius 
;
_cod_original_sg_symbol_H-M P2(1)/n
_cod_database_code 7026504

loop_
_symmetry_equiv_pos_as_xyz
'x, y, z'
'-x+1/2, y+1/2, -z+1/2'
'-x, -y, -z'
'x-1/2, -y-1/2, z-1/2'

loop_
_atom_site_label
_atom_site_type_symbol
_atom_site_fract_x
_atom_site_fract_y
_atom_site_fract_z
_atom_site_U_iso_or_equiv
_atom_site_adp_type
_atom_site_occupancy
_atom_site_symmetry_multiplicity
_atom_site_calc_flag
_atom_site_refinement_flags
_atom_site_disorder_assembly
_atom_site_disorder_group
C1 C 0.3724(2) 0.4361(3) 1.0934(2) 0.0461(8) Uani 1 1 d . . .
C2 C 0.4632(3) 0.4770(3) 1.1068(3) 0.0580(10) Uani 1 1 d . . .
H2A H 0.4832 0.5402 1.1345 0.070 Uiso 1 1 calc R . .
C3 C 0.5232(3) 0.4236(4) 1.0791(3) 0.0726(12) Uani 1 1 d . . .
H3A H 0.5827 0.4526 1.0871 0.087 Uiso 1 1 calc R . .
C4 C 0.4969(3) 0.3284(4) 1.0398(3) 0.0758(13) Uani 1 1 d . . .
H4A H 0.5383 0.2938 1.0215 0.091 Uiso 1 1 calc R . .
C5 C 0.4101(3) 0.2854(3) 1.0279(3) 0.0630(10) Uani 1 1 d . . .
H5A H 0.3936 0.2199 1.0035 0.076 Uiso 1 1 calc R . .
C6 C 0.3447(3) 0.3390(3) 1.0522(2) 0.0496(8) Uani 1 1 d . . .
C7 C 0.2601(3) 0.2849(3) 1.0487(2) 0.0510(9) Uani 1 1 d . . .
H7A H 0.2574 0.2127 1.0417 0.061 Uiso 1 1 calc R . .
C8 C 0.1215(3) 0.2747(3) 1.0830(2) 0.0474(8) Uani 1 1 d . . .
H8A H 0.0551 0.2974 1.0490 0.057 Uiso 1 1 calc R . .
C9 C 0.1235(3) 0.1565(3) 1.0815(3) 0.0671(11) Uani 1 1 d . . .
H9A H 0.1879 0.1314 1.1163 0.081 Uiso 1 1 calc R . .
H9B H 0.1070 0.1321 1.0258 0.081 Uiso 1 1 calc R . .
C10 C 0.0504(4) 0.1150(3) 1.1125(3) 0.0833(15) Uani 1 1 d . . .
H10A H -0.0140 0.1387 1.0765 0.100 Uiso 1 1 calc R . .
H10B H 0.0506 0.0392 1.1115 0.100 Uiso 1 1 calc R . .
C11 C 0.0751(4) 0.1524(4) 1.1993(4) 0.0842(15) Uani 1 1 d . . .
H11A H 0.1373 0.1238 1.2359 0.101 Uiso 1 1 calc R . .
H11B H 0.0267 0.1265 1.2173 0.101 Uiso 1 1 calc R . .
C12 C 0.0791(3) 0.2719(3) 1.2056(3) 0.0688(11) Uani 1 1 d . . .
H12A H 0.0149 0.3006 1.1749 0.083 Uiso 1 1 calc R . .
H12B H 0.1004 0.2927 1.2628 0.083 Uiso 1 1 calc R . .
C13 C 0.1490(3) 0.3155(3) 1.1713(2) 0.0500(9) Uani 1 1 d . . .
H13A H 0.2142 0.2903 1.2061 0.060 Uiso 1 1 calc R . .
C14 C 0.1265(3) 0.4919(3) 1.2123(2) 0.0501(9) Uani 1 1 d . . .
H14A H 0.1142 0.4596 1.2538 0.060 Uiso 1 1 calc R . .
C15 C 0.1141(3) 0.6035(3) 1.2051(2) 0.0475(8) Uani 1 1 d . . .
C16 C 0.0697(3) 0.6496(3) 1.2532(2) 0.0579(10) Uani 1 1 d . . .
H16A H 0.0555 0.6080 1.2895 0.069 Uiso 1 1 calc R . .
C17 C 0.0472(3) 0.7539(4) 1.2475(3) 0.0661(11) Uani 1 1 d . . .
H17A H 0.0161 0.7821 1.2782 0.079 Uiso 1 1 calc R . .
C18 C 0.0715(3) 0.8168(3) 1.1956(3) 0.0687(12) Uani 1 1 d . . .
H18A H 0.0573 0.8879 1.1923 0.082 Uiso 1 1 calc R . .
C19 C 0.1160(3) 0.7762(3) 1.1492(3) 0.0594(10) Uani 1 1 d . . .
H19A H 0.1323 0.8202 1.1153 0.071 Uiso 1 1 calc R . .
C20 C 0.1375(3) 0.6688(3) 1.1516(2) 0.0454(8) Uani 1 1 d . . .
C21 C 0.2315(3) 0.6327(3) 0.9619(2) 0.0511(9) Uani 1 1 d . . .
H21A H 0.2584 0.6712 1.0104 0.061 Uiso 1 1 calc R . .
C22 C 0.2349(3) 0.6731(3) 0.8921(2) 0.0590(10) Uani 1 1 d . A .
H22A H 0.2643 0.7376 0.8946 0.071 Uiso 1 1 calc R . .
C23 C 0.1955(3) 0.6204(3) 0.8180(2) 0.0554(9) Uani 1 1 d D . .
C24 C 0.1552(4) 0.5246(3) 0.8205(3) 0.0659(11) Uani 1 1 d . A .
H24A H 0.1282 0.4849 0.7727 0.079 Uiso 1 1 calc R . .
C25 C 0.1540(3) 0.4866(3) 0.8918(2) 0.0564(10) Uani 1 1 d . . .
H25A H 0.1264 0.4214 0.8909 0.068 Uiso 1 1 calc R A .
C26 C 0.2064(15) 0.673(2) 0.7444(9) 0.061(4) Uani 0.546(10) 1 d PD A 1
C27 C 0.0946(13) 0.6847(18) 0.6817(9) 0.147(6) Uani 0.546(10) 1 d PU A 1
H27A H 0.0905 0.7144 0.6308 0.220 Uiso 0.546(10) 1 calc PR A 1
H27B H 0.0621 0.7295 0.7054 0.220 Uiso 0.546(10) 1 calc PR A 1
H27C H 0.0644 0.6171 0.6713 0.220 Uiso 0.546(10) 1 calc PR A 1
C28 C 0.2596(15) 0.7697(12) 0.7575(10) 0.143(7) Uani 0.546(10) 1 d PU A 1
H28A H 0.2611 0.7923 0.7067 0.215 Uiso 0.546(10) 1 calc PR A 1
H28B H 0.3246 0.7591 0.7978 0.215 Uiso 0.546(10) 1 calc PR A 1
H28C H 0.2286 0.8221 0.7768 0.215 Uiso 0.546(10) 1 calc PR A 1
C29 C 0.2502(13) 0.5929(12) 0.7069(8) 0.123(4) Uani 0.546(10) 1 d PU A 1
H29A H 0.2522 0.6210 0.6577 0.184 Uiso 0.546(10) 1 calc PR A 1
H29B H 0.2113 0.5307 0.6937 0.184 Uiso 0.546(10) 1 calc PR A 1
H29C H 0.3147 0.5764 0.7456 0.184 Uiso 0.546(10) 1 calc PR A 1
C26' C 0.1786(18) 0.657(3) 0.7309(10) 0.058(5) Uani 0.454(10) 1 d PD A 2
C27' C 0.1479(19) 0.5876(15) 0.6638(9) 0.143(6) Uani 0.454(10) 1 d PU A 2
H27D H 0.1714 0.5187 0.6831 0.214 Uiso 0.454(10) 1 calc PR A 2
H27E H 0.1729 0.6100 0.6250 0.214 Uiso 0.454(10) 1 calc PR A 2
H27F H 0.0784 0.5867 0.6376 0.214 Uiso 0.454(10) 1 calc PR A 2
C28' C 0.1232(15) 0.7616(14) 0.7146(10) 0.111(6) Uani 0.454(10) 1 d PU A 2
H28D H 0.0760 0.7591 0.7375 0.167 Uiso 0.454(10) 1 calc PR A 2
H28E H 0.0912 0.7734 0.6563 0.167 Uiso 0.454(10) 1 calc PR A 2
H28F H 0.1679 0.8176 0.7398 0.167 Uiso 0.454(10) 1 calc PR A 2
C29' C 0.2831(17) 0.698(2) 0.7450(13) 0.142(6) Uani 0.454(10) 1 d PU A 2
H29D H 0.3262 0.6400 0.7541 0.213 Uiso 0.454(10) 1 calc PR A 2
H29E H 0.3073 0.7436 0.7921 0.213 Uiso 0.454(10) 1 calc PR A 2
H29F H 0.2790 0.7363 0.6972 0.213 Uiso 0.454(10) 1 calc PR A 2
F1 F 0.2683(4) 0.9646(4) 0.0975(3) 0.1501(16) Uani 1 1 d . . .
F2 F 0.3480(3) 0.8318(3) 0.0704(3) 0.1543(17) Uani 1 1 d . . .
F3 F 0.2096(3) 0.8815(3) -0.0203(3) 0.1653(19) Uani 1 1 d . . .
F4 F 0.4020(5) 0.9909(5) 0.0870(5) 0.246(4) Uani 1 1 d . . .
F5 F 0.3417(5) 0.9126(4) -0.0363(3) 0.199(2) Uani 1 1 d . . .
F6 F 0.2614(5) 1.0440(3) -0.0119(4) 0.197(3) Uani 1 1 d . . .
N1 N 0.1527(2) 0.4326(2) 1.16733(17) 0.0432(6) Uani 1 1 d . A .
N2 N 0.1873(2) 0.3315(2) 1.05482(17) 0.0436(6) Uani 1 1 d . A .
N3 N 0.0412(2) 0.49455(19) 1.01520(18) 0.0396(6) Uani 1 1 d . . .
N4 N 0.1912(2) 0.5400(2) 0.96338(17) 0.0420(6) Uani 1 1 d . A .
O1 O 0.31872(18) 0.48731(17) 1.12474(16) 0.0457(6) Uani 1 1 d . A .
O2 O 0.17989(18) 0.63716(17) 1.10411(15) 0.0488(6) Uani 1 1 d . A .
Os1 Os 0.175877(9) 0.487069(9) 1.069501(8) 0.03741(5) Uani 1 1 d . . .
P1 P 0.30670(14) 0.93841(11) 0.02923(10) 0.0951(5) Uani 1 1 d . . .

loop_
_atom_site_aniso_label
_atom_site_aniso_U_11
_atom_site_aniso_U_22
_atom_site_aniso_U_33
_atom_site_aniso_U_23
_atom_site_aniso_U_13
_atom_site_aniso_U_12
C1 0.0454(19) 0.053(2) 0.0381(18) 0.0039(15) 0.0156(15) 0.0029(15)
C2 0.050(2) 0.070(3) 0.054(2) -0.0018(18) 0.0207(18) -0.0043(18)
C3 0.050(2) 0.096(4) 0.080(3) 0.002(3) 0.035(2) -0.001(2)
C4 0.068(3) 0.095(4) 0.078(3) 0.000(3) 0.045(2) 0.015(3)
C5 0.068(3) 0.066(3) 0.061(3) -0.0047(19) 0.032(2) 0.011(2)
C6 0.051(2) 0.053(2) 0.046(2) 0.0026(15) 0.0205(16) 0.0071(16)
C7 0.058(2) 0.0421(19) 0.053(2) -0.0030(15) 0.0223(17) 0.0040(16)
C8 0.047(2) 0.0388(18) 0.054(2) 0.0068(15) 0.0181(16) -0.0016(14)
C9 0.074(3) 0.039(2) 0.088(3) 0.0048(19) 0.033(2) -0.0024(18)
C10 0.094(4) 0.047(2) 0.113(4) 0.012(3) 0.046(3) -0.014(2)
C11 0.098(4) 0.060(3) 0.108(4) 0.025(3) 0.055(3) -0.003(2)
C12 0.085(3) 0.060(2) 0.075(3) 0.015(2) 0.046(2) -0.004(2)
C13 0.054(2) 0.0436(19) 0.051(2) 0.0137(15) 0.0207(17) 0.0048(15)
C14 0.057(2) 0.055(2) 0.0406(19) 0.0067(15) 0.0226(17) -0.0008(16)
C15 0.053(2) 0.054(2) 0.0378(18) -0.0011(15) 0.0213(16) -0.0005(16)
C16 0.068(3) 0.066(3) 0.046(2) -0.0063(18) 0.0290(19) -0.0021(19)
C17 0.078(3) 0.072(3) 0.059(3) -0.015(2) 0.038(2) 0.006(2)
C18 0.088(3) 0.051(2) 0.072(3) -0.005(2) 0.038(2) 0.013(2)
C19 0.079(3) 0.046(2) 0.060(2) -0.0004(17) 0.036(2) 0.0050(19)
C20 0.050(2) 0.0470(19) 0.0392(18) -0.0056(14) 0.0182(15) 0.0002(15)
C21 0.064(2) 0.048(2) 0.049(2) -0.0059(15) 0.0314(18) -0.0092(17)
C22 0.080(3) 0.050(2) 0.062(3) 0.0021(18) 0.045(2) -0.0085(19)
C23 0.062(2) 0.063(2) 0.049(2) 0.0075(17) 0.0302(18) 0.0080(18)
C24 0.084(3) 0.075(3) 0.040(2) -0.0075(19) 0.028(2) -0.011(2)
C25 0.072(3) 0.052(2) 0.047(2) -0.0082(16) 0.026(2) -0.0138(18)
C26 0.055(12) 0.091(9) 0.041(6) 0.001(6) 0.024(6) -0.024(8)
C27 0.158(11) 0.209(14) 0.083(9) 0.077(10) 0.059(8) 0.036(12)
C28 0.230(15) 0.120(11) 0.104(9) 0.035(9) 0.093(9) -0.057(12)
C29 0.192(11) 0.140(9) 0.081(7) 0.009(7) 0.101(7) 0.016(10)
C26' 0.041(11) 0.091(14) 0.040(7) 0.013(8) 0.015(6) -0.015(8)
C27' 0.230(14) 0.152(12) 0.055(7) 0.019(8) 0.067(8) -0.001(12)
C28' 0.151(13) 0.122(12) 0.086(10) 0.065(9) 0.074(10) 0.057(11)
C29' 0.177(12) 0.174(14) 0.103(10) 0.053(12) 0.086(9) -0.008(14)
F1 0.196(5) 0.168(4) 0.107(3) -0.004(3) 0.083(3) 0.034(3)
F2 0.157(4) 0.099(3) 0.164(4) 0.020(3) 0.023(3) 0.009(2)
F3 0.121(3) 0.136(4) 0.190(4) -0.050(3) 0.015(3) 0.014(3)
F4 0.213(6) 0.216(6) 0.336(10) -0.188(6) 0.140(7) -0.124(5)
F5 0.367(8) 0.124(4) 0.211(5) -0.024(3) 0.226(5) -0.002(4)
F6 0.396(9) 0.076(2) 0.190(5) 0.020(3) 0.190(6) 0.047(4)
N1 0.0466(16) 0.0416(15) 0.0398(15) 0.0080(12) 0.0160(12) 0.0026(12)
N2 0.0455(16) 0.0382(15) 0.0461(17) 0.0000(11) 0.0178(13) 0.0007(11)
N3 0.0452(14) 0.0371(14) 0.0387(15) 0.0064(11) 0.0196(12) 0.0028(12)
N4 0.0473(16) 0.0404(15) 0.0388(15) 0.0003(11) 0.0184(12) 0.0019(12)
O1 0.0406(13) 0.0493(13) 0.0462(14) -0.0065(10) 0.0167(11) -0.0020(10)
O2 0.0659(16) 0.0373(12) 0.0528(15) -0.0011(10) 0.0343(12) -0.0014(11)
Os1 0.04124(8) 0.03548(8) 0.03613(8) 0.00256(5) 0.01656(6) 0.00168(5)
P1 0.1564(15) 0.0525(7) 0.0934(11) -0.0195(7) 0.0687(11) -0.0148(8)

loop_
_atom_type_symbol
_atom_type_description
_atom_type_scat_dispersion_real
_atom_type_scat_dispersion_imag
_atom_type_scat_source
C C 0.0033 0.0016 'International Tables Vol C Tables 4.2.6.8 and 6.1.1.4'
H H 0.0000 0.0000 'International Tables Vol C Tables 4.2.6.8 and 6.1.1.4'
N N 0.0061 0.0033 'International Tables Vol C Tables 4.2.6.8 and 6.1.1.4'
O O 0.0106 0.0060 'International Tables Vol C Tables 4.2.6.8 and 6.1.1.4'
F F 0.0171 0.0103 'International Tables Vol C Tables 4.2.6.8 and 6.1.1.4'
P P 0.1023 0.0942 'International Tables Vol C Tables 4.2.6.8 and 6.1.1.4'
Os Os -1.2165 7.6030 'International Tables Vol C Tables 4.2.6.8 and 6.1.1.4'

loop_
_geom_angle_atom_site_label_1
_geom_angle_atom_site_label_2
_geom_angle_atom_site_label_3
_geom_angle
_geom_angle_site_symmetry_1
O1 C1 C2 118.1(3) .
O1 C1 C6 123.1(3) .
C2 C1 C6 118.6(3) .
C3 C2 C1 120.0(4) .
C3 C2 H2A 120.0 .
C1 C2 H2A 120.0 .
C4 C3 C2 121.5(4) .
C4 C3 H3A 119.2 .
C2 C3 H3A 119.2 .
C5 C4 C3 119.7(4) .
C5 C4 H4A 120.2 .
C3 C4 H4A 120.2 .
C4 C5 C6 120.8(4) .
C4 C5 H5A 119.6 .
C6 C5 H5A 119.6 .
C5 C6 C1 119.3(4) .
C5 C6 C7 118.6(4) .
C1 C6 C7 121.0(3) .
N2 C7 C6 123.3(3) .
N2 C7 H7A 118.3 .
C6 C7 H7A 118.3 .
N2 C8 C9 117.6(3) .
N2 C8 C13 104.2(3) .
C9 C8 C13 111.0(3) .
N2 C8 H8A 107.9 .
C9 C8 H8A 107.9 .
C13 C8 H8A 107.9 .
C8 C9 C10 108.6(4) .
C8 C9 H9A 110.0 .
C10 C9 H9A 110.0 .
C8 C9 H9B 110.0 .
C10 C9 H9B 110.0 .
H9A C9 H9B 108.4 .
C11 C10 C9 110.6(4) .
C11 C10 H10A 109.5 .
C9 C10 H10A 109.5 .
C11 C10 H10B 109.5 .
C9 C10 H10B 109.5 .
H10A C10 H10B 108.1 .
C10 C11 C12 112.1(4) .
C10 C11 H11A 109.2 .
C12 C11 H11A 109.2 .
C10 C11 H11B 109.2 .
C12 C11 H11B 109.2 .
H11A C11 H11B 107.9 .
C13 C12 C11 110.4(4) .
C13 C12 H12A 109.6 .
C11 C12 H12A 109.6 .
C13 C12 H12B 109.6 .
C11 C12 H12B 109.6 .
H12A C12 H12B 108.1 .
N1 C13 C12 115.4(3) .
N1 C13 C8 106.8(3) .
C12 C13 C8 110.1(3) .
N1 C13 H13A 108.1 .
C12 C13 H13A 108.1 .
C8 C13 H13A 108.1 .
N1 C14 C15 126.5(3) .
N1 C14 H14A 116.8 .
C15 C14 H14A 116.8 .
C16 C15 C20 118.3(3) .
C16 C15 C14 115.8(3) .
C20 C15 C14 125.8(3) .
C17 C16 C15 121.7(4) .
C17 C16 H16A 119.1 .
C15 C16 H16A 119.1 .
C16 C17 C18 119.2(4) .
C16 C17 H17A 120.4 .
C18 C17 H17A 120.4 .
C19 C18 C17 121.0(4) .
C19 C18 H18A 119.5 .
C17 C18 H18A 119.5 .
C18 C19 C20 121.2(4) .
C18 C19 H19A 119.4 .
C20 C19 H19A 119.4 .
O2 C20 C19 116.6(3) .
O2 C20 C15 125.0(3) .
C19 C20 C15 118.4(3) .
N4 C21 C22 122.7(3) .
N4 C21 H21A 118.6 .
C22 C21 H21A 118.6 .
C21 C22 C23 121.5(4) .
C21 C22 H22A 119.2 .
C23 C22 H22A 119.2 .
C24 C23 C22 115.2(3) .
C24 C23 C26 128.4(10) .
C22 C23 C26 116.4(9) .
C24 C23 C26' 114.4(10) .
C22 C23 C26' 130.0(12) .
C26 C23 C26' 16.4(9) .
C25 C24 C23 121.5(4) .
C25 C24 H24A 119.3 .
C23 C24 H24A 119.3 .
N4 C25 C24 122.5(4) .
N4 C25 H25A 118.7 .
C24 C25 H25A 118.7 .
C27 C26 C28 113(2) .
C27 C26 C23 100.4(11) .
C28 C26 C23 119.0(14) .
C27 C26 C29 106.4(15) .
C28 C26 C29 109.5(15) .
C23 C26 C29 107.3(19) .
C26 C27 H27A 109.5 .
C26 C27 H27B 109.5 .
H27A C27 H27B 109.5 .
C26 C27 H27C 109.5 .
H27A C27 H27C 109.5 .
H27B C27 H27C 109.5 .
C26 C28 H28A 109.5 .
C26 C28 H28B 109.5 .
H28A C28 H28B 109.5 .
C26 C28 H28C 109.5 .
H28A C28 H28C 109.5 .
H28B C28 H28C 109.5 .
C26 C29 H29A 109.5 .
C26 C29 H29B 109.5 .
H29A C29 H29B 109.5 .
C26 C29 H29C 109.5 .
H29A C29 H29C 109.5 .
H29B C29 H29C 109.5 .
C29' C26' C27' 108(2) .
C29' C26' C23 101.7(12) .
C27' C26' C23 122(2) .
C29' C26' C28' 99.9(19) .
C27' C26' C28' 115.1(17) .
C23 C26' C28' 108(2) .
C26' C27' H27D 109.5 .
C26' C27' H27E 109.5 .
H27D C27' H27E 109.5 .
C26' C27' H27F 109.5 .
H27D C27' H27F 109.5 .
H27E C27' H27F 109.5 .
C26' C28' H28D 109.5 .
C26' C28' H28E 109.5 .
H28D C28' H28E 109.5 .
C26' C28' H28F 109.5 .
H28D C28' H28F 109.5 .
H28E C28' H28F 109.5 .
C26' C29' H29D 109.5 .
C26' C29' H29E 109.5 .
H29D C29' H29E 109.5 .
C26' C29' H29F 109.5 .
H29D C29' H29F 109.5 .
H29E C29' H29F 109.5 .
C14 N1 C13 122.3(3) .
C14 N1 Os1 122.8(2) .
C13 N1 Os1 113.9(2) .
C7 N2 C8 121.3(3) .
C7 N2 Os1 125.7(2) .
C8 N2 Os1 109.4(2) .
N3 N3 Os1 175.2(4) 3_567
C21 N4 C25 116.6(3) .
C21 N4 Os1 121.4(2) .
C25 N4 Os1 121.8(2) .
C1 O1 Os1 121.5(2) .
C20 O2 Os1 121.9(2) .
N3 Os1 O1 176.73(10) .
N3 Os1 O2 89.91(10) .
O1 Os1 O2 87.55(10) .
N3 Os1 N2 96.73(11) .
O1 Os1 N2 86.05(10) .
O2 Os1 N2 170.27(10) .
N3 Os1 N1 85.62(11) .
O1 Os1 N1 96.57(11) .
O2 Os1 N1 93.33(11) .
N2 Os1 N1 80.14(12) .
N3 Os1 N4 91.13(11) .
O1 Os1 N4 86.74(11) .
O2 Os1 N4 88.16(10) .
N2 Os1 N4 98.78(11) .
N1 Os1 N4 176.42(10) .
F5 P1 F4 94.7(4) .
F5 P1 F3 90.6(3) .
F4 P1 F3 173.7(4) .
F5 P1 F2 88.4(3) .
F4 P1 F2 89.0(4) .
F3 P1 F2 87.7(2) .
F5 P1 F6 93.1(3) .
F4 P1 F6 92.7(4) .
F3 P1 F6 90.5(4) .
F2 P1 F6 177.7(3) .
F5 P1 F1 179.1(3) .
F4 P1 F1 86.2(3) .
F3 P1 F1 88.6(3) .
F2 P1 F1 91.5(3) .
F6 P1 F1 87.0(2) .

loop_
_geom_bond_atom_site_label_1
_geom_bond_atom_site_label_2
_geom_bond_distance
_geom_bond_site_symmetry_2
C1 O1 1.334(4) .
C1 C2 1.397(5) .
C1 C6 1.415(5) .
C2 C3 1.381(6) .
C2 H2A 0.9300 .
C3 C4 1.380(7) .
C3 H3A 0.9300 .
C4 C5 1.358(6) .
C4 H4A 0.9300 .
C5 C6 1.412(5) .
C5 H5A 0.9300 .
C6 C7 1.435(5) .
C7 N2 1.297(4) .
C7 H7A 0.9300 .
C8 N2 1.480(4) .
C8 C9 1.513(5) .
C8 C13 1.543(5) .
C8 H8A 0.9800 .
C9 C10 1.523(6) .
C9 H9A 0.9700 .
C9 H9B 0.9700 .
C10 C11 1.512(7) .
C10 H10A 0.9700 .
C10 H10B 0.9700 .
C11 C12 1.533(6) .
C11 H11A 0.9700 .
C11 H11B 0.9700 .
C12 C13 1.529(5) .
C12 H12A 0.9700 .
C12 H12B 0.9700 .
C13 N1 1.502(4) .
C13 H13A 0.9800 .
C14 N1 1.280(5) .
C14 C15 1.439(5) .
C14 H14A 0.9300 .
C15 C16 1.418(5) .
C15 C20 1.419(5) .
C16 C17 1.371(6) .
C16 H16A 0.9300 .
C17 C18 1.385(6) .
C17 H17A 0.9300 .
C18 C19 1.368(6) .
C18 H18A 0.9300 .
C19 C20 1.408(5) .
C19 H19A 0.9300 .
C20 O2 1.319(4) .
C21 N4 1.338(4) .
C21 C22 1.368(5) .
C21 H21A 0.9300 .
C22 C23 1.380(5) .
C22 H22A 0.9300 .
C23 C24 1.378(6) .
C23 C26 1.544(14) .
C23 C26' 1.538(15) .
C24 C25 1.368(6) .
C24 H24A 0.9300 .
C25 N4 1.348(5) .
C25 H25A 0.9300 .
C26 C27 1.61(2) .
C26 C28 1.44(2) .
C26 C29 1.52(4) .
C27 H27A 0.9600 .
C27 H27B 0.9600 .
C27 H27C 0.9600 .
C28 H28A 0.9600 .
C28 H28B 0.9600 .
C28 H28C 0.9600 .
C29 H29A 0.9600 .
C29 H29B 0.9600 .
C29 H29C 0.9600 .
C26' C29' 1.59(3) .
C26' C27' 1.41(3) .
C26' C28' 1.54(4) .
C27' H27D 0.9600 .
C27' H27E 0.9600 .
C27' H27F 0.9600 .
C28' H28D 0.9600 .
C28' H28E 0.9600 .
C28' H28F 0.9600 .
C29' H29D 0.9600 .
C29' H29E 0.9600 .
C29' H29F 0.9600 .
F1 P1 1.586(4) .
F2 P1 1.554(4) .
F3 P1 1.549(4) .
F4 P1 1.539(6) .
F5 P1 1.505(4) .
F6 P1 1.555(5) .
N1 Os1 2.038(3) .
N2 Os1 2.025(3) .
N3 N3 1.146(6) 3_567
N3 Os1 1.866(3) .
N4 Os1 2.110(3) .
O1 Os1 1.974(2) .
O2 Os1 2.010(2) .
